data_2012891
loop_
_publ_author_name
'Liu, Zhiqiang'
'Fang, Qi'
'Yu, Wentao'
'Xue, Gang'
'Cao, Duxia'
'Jiang, Minhua'

_publ_section_title
;
2'-Hydroxyl-4''-dimethylaminochalcone
;
_journal_name_full 'Acta Crystallographica, Section C'
_journal_page_first o445
_journal_page_last o446
_journal_paper_doi 10.1107/S0108270102010247
_journal_volume 58
_journal_year 2002
_chemical_formula_moiety 'C17 H17 N O2'
_chemical_formula_sum 'C17 H17 N O2'
_chemical_formula_weight 267.32
_chemical_melting_point 176
_chemical_name_common 2'-hydroxyl-4''-dimethylaminochalcone
_space_group_IT_number 14
_symmetry_cell_setting monoclinic
_symmetry_space_group_name_Hall '-P 2ybc'
_symmetry_space_group_name_H-M 'P 1 21/c 1'
_cell_angle_alpha 90
_cell_angle_beta 115.864(8)
_cell_angle_gamma 90
_cell_formula_units_Z 4
_cell_length_a 12.1194(14)
_cell_length_b 10.2869(8)
_cell_length_c 12.5048(16)
_cell_measurement_temperature 293(2)
_cell_volume 1402.8(3)
_diffrn_ambient_temperature 293(2)
_exptl_crystal_density_diffrn 1.266
_cod_depositor_comments
;
The following automatic conversions were performed:
'_symmetry_cell_setting' value 'Monoclinic' changed to 'monoclinic'
according to '/home/saulius/struct/CIF-dictionaries/cif_core.dic'
dictionary named 'cif_core.dic' version 2.4.1 from 2010-06-29.

Automatic conversion script
Id: cif_fix_enum 1527 2010-12-29 10:47:43Z saulius 
;
_cod_original_sg_symbol_H-M 'P 21/c'
_cod_database_code 2012891

loop_
_symmetry_equiv_pos_as_xyz
'x, y, z'
'-x, y+1/2, -z+1/2'
'-x, -y, -z'
'x, -y-1/2, z-1/2'

loop_
_atom_site_label
_atom_site_fract_x
_atom_site_fract_y
_atom_site_fract_z
_atom_site_U_iso_or_equiv
_atom_site_adp_type
_atom_site_calc_flag
_atom_site_refinement_flags
_atom_site_occupancy
_atom_site_disorder_assembly
_atom_site_disorder_group
_atom_site_type_symbol
N1 -0.2075(2) 0.6199(3) 0.4665(2) 0.0567(7) Uani d . 1 . . N
O1 0.3576(2) 0.5929(3) -0.00121(19) 0.0751(8) Uani d . 1 . . O
H1A 0.2945 0.5609 -0.0038 0.113 Uiso calc R 1 . . H
O2 0.1947(2) 0.5444(2) 0.0653(2) 0.0677(7) Uani d . 1 . . O
C1 0.5819(3) 0.7999(4) 0.2190(3) 0.0723(11) Uani d . 1 . . C
H1B 0.6560 0.8392 0.2328 0.087 Uiso calc R 1 . . H
C2 0.5228(3) 0.7224(4) 0.1199(3) 0.0734(11) Uani d . 1 . . C
H2A 0.5577 0.7087 0.0678 0.088 Uiso calc R 1 . . H
C3 0.4124(3) 0.6656(3) 0.0983(3) 0.0545(8) Uani d . 1 . . C
C4 0.3601(3) 0.6813(3) 0.1785(3) 0.0488(8) Uani d . 1 . . C
C5 0.4224(3) 0.7604(3) 0.2779(3) 0.0565(9) Uani d . 1 . . C
H5A 0.3895 0.7735 0.3318 0.068 Uiso calc R 1 . . H
C6 0.5316(3) 0.8192(3) 0.2972(3) 0.0658(10) Uani d . 1 . . C
H6A 0.5714 0.8720 0.3634 0.079 Uiso calc R 1 . . H
C7 0.2436(3) 0.6162(3) 0.1549(3) 0.0497(8) Uani d . 1 . . C
C8 0.1863(3) 0.6338(3) 0.2340(3) 0.0536(8) Uani d . 1 . . C
H8A 0.2223 0.6905 0.2979 0.064 Uiso calc R 1 . . H
C9 0.0830(3) 0.5714(3) 0.2188(3) 0.0534(8) Uani d . 1 . . C
H9A 0.0533 0.5117 0.1568 0.064 Uiso calc R 1 . . H
C10 0.0125(3) 0.5845(3) 0.2849(2) 0.0483(8) Uani d . 1 . . C
C11 -0.0923(3) 0.5084(3) 0.2558(3) 0.0557(9) Uani d . 1 . . C
H11A -0.1131 0.4477 0.1950 0.067 Uiso calc R 1 . . H
C12 -0.1659(3) 0.5196(3) 0.3133(3) 0.0555(8) Uani d . 1 . . C
H12A -0.2351 0.4674 0.2904 0.067 Uiso calc R 1 . . H
C13 -0.1376(3) 0.6091(3) 0.4066(3) 0.0485(8) Uani d . 1 . . C
C14 -0.0320(3) 0.6872(3) 0.4354(3) 0.0543(8) Uani d . 1 . . C
H14A -0.0109 0.7488 0.4955 0.065 Uiso calc R 1 . . H
C15 0.0390(3) 0.6738(3) 0.3766(3) 0.0541(8) Uani d . 1 . . C
H15A 0.1079 0.7263 0.3985 0.065 Uiso calc R 1 . . H
C16 -0.1776(3) 0.7133(4) 0.5620(3) 0.0662(10) Uani d . 1 . . C
H16A -0.1095 0.7655 0.5680 0.099 Uiso calc R 1 . . H
H16B -0.1562 0.6680 0.6355 0.099 Uiso calc R 1 . . H
H16C -0.2472 0.7682 0.5457 0.099 Uiso calc R 1 . . H
C17 -0.3088(3) 0.5328(3) 0.4438(3) 0.0671(10) Uani d . 1 . . C
H17A -0.3192 0.4759 0.3792 0.101 Uiso calc R 1 . . H
H17B -0.3824 0.5824 0.4233 0.101 Uiso calc R 1 . . H
H17C -0.2921 0.4822 0.5137 0.101 Uiso calc R 1 . . H

loop_
_atom_site_aniso_label
_atom_site_aniso_U_11
_atom_site_aniso_U_22
_atom_site_aniso_U_33
_atom_site_aniso_U_12
_atom_site_aniso_U_13
_atom_site_aniso_U_23
N1 0.0543(16) 0.0586(17) 0.0610(15) -0.0085(14) 0.0285(13) -0.0083(14)
O1 0.0769(16) 0.095(2) 0.0603(13) -0.0124(15) 0.0364(12) -0.0133(14)
O2 0.0671(15) 0.0751(17) 0.0643(14) -0.0122(13) 0.0317(12) -0.0124(13)
C1 0.063(2) 0.085(3) 0.073(2) -0.011(2) 0.0330(19) 0.000(2)
C2 0.064(2) 0.097(3) 0.067(2) -0.005(2) 0.0359(19) -0.002(2)
C3 0.061(2) 0.057(2) 0.0480(17) 0.0012(17) 0.0255(16) 0.0008(15)
C4 0.0513(17) 0.0452(18) 0.0480(16) 0.0074(14) 0.0200(14) 0.0063(14)
C5 0.0579(19) 0.059(2) 0.0495(16) 0.0059(17) 0.0205(15) 0.0009(16)
C6 0.063(2) 0.061(2) 0.067(2) -0.0075(18) 0.0221(18) -0.0055(17)
C7 0.0511(18) 0.0488(18) 0.0467(16) 0.0056(15) 0.0189(14) 0.0024(14)
C8 0.0567(19) 0.0519(19) 0.0540(18) 0.0035(16) 0.0259(16) 0.0020(15)
C9 0.061(2) 0.0452(18) 0.0536(17) 0.0028(16) 0.0251(16) 0.0015(15)
C10 0.0509(17) 0.0464(18) 0.0472(16) -0.0009(15) 0.0210(14) 0.0022(14)
C11 0.059(2) 0.052(2) 0.0550(18) -0.0043(16) 0.0234(16) -0.0075(15)
C12 0.0515(18) 0.052(2) 0.0625(19) -0.0103(16) 0.0239(16) -0.0085(16)
C13 0.0454(17) 0.0463(17) 0.0512(16) 0.0019(14) 0.0187(14) 0.0042(15)
C14 0.0570(18) 0.0484(19) 0.0556(18) -0.0090(16) 0.0228(16) -0.0093(15)
C15 0.0525(18) 0.0503(19) 0.0585(18) -0.0070(15) 0.0232(16) -0.0006(15)
C16 0.070(2) 0.068(2) 0.069(2) -0.001(2) 0.0388(18) -0.0115(19)
C17 0.061(2) 0.068(2) 0.080(2) -0.0092(19) 0.0379(19) -0.0048(19)

loop_
_geom_bond_atom_site_label_1
_geom_bond_atom_site_label_2
_geom_bond_site_symmetry_2
_geom_bond_distance
_geom_bond_publ_flag
N1 C13 . 1.359(4) yes
N1 C17 . 1.444(4) yes
N1 C16 . 1.449(4) yes
O1 C3 . 1.352(4) yes
O1 H1A . 0.8200 yes
O2 C7 . 1.254(4) yes
C1 C6 . 1.374(5) ?
C1 C2 . 1.382(5) ?
C1 H1B . 0.9300 ?
C2 C3 . 1.374(5) ?
C2 H2A . 0.9300 ?
C3 C4 . 1.410(4) yes
C4 C5 . 1.399(4) ?
C4 C7 . 1.472(4) yes
C5 C6 . 1.378(5) ?
C5 H5A . 0.9300 ?
C6 H6A . 0.9300 ?
C7 C8 . 1.447(4) yes
C8 C9 . 1.344(4) yes
C8 H8A . 0.9300 ?
C9 C10 . 1.431(4) yes
C9 H9A . 0.9300 ?
C10 C15 . 1.393(4) ?
C10 C11 . 1.398(4) ?
C11 C12 . 1.373(4) ?
C11 H11A . 0.9300 ?
C12 C13 . 1.406(4) ?
C12 H12A . 0.9300 ?
C13 C14 . 1.418(4) ?
C14 C15 . 1.361(4) ?
C14 H14A . 0.9300 ?
C15 H15A . 0.9300 ?
C16 H16A . 0.9600 ?
C16 H16B . 0.9600 ?
C16 H16C . 0.9600 ?
C17 H17A . 0.9600 ?
C17 H17B . 0.9600 ?
C17 H17C . 0.9600 ?

loop_
_cod_related_entry_id
_cod_related_entry_database
_cod_related_entry_code
1 ChemSpider 10516055
